data_2231077
loop_
_publ_author_name
'Alam, Naveed'
'Zeller, Matthias'
'Ahmad Tajidi, Nur Syamimi'
'Arifin, Zainudin'
'Mazhar, Muhammad'

_publ_section_title
;
 <i>catena</i>-Poly[[diaquabis(3-methylpyridine-\k<i>N</i>)cobalt(II)]-\m-sulfato-\k^2^<i>O</i>:<i>O</i>']
;
_journal_coeditor_code FI2108
_journal_issue 8
_journal_name_full 'Acta Crystallographica Section E'
_journal_page_first m1065
_journal_page_last m1066
_journal_paper_doi 10.1107/S1600536811025815
_journal_volume 67
_journal_year 2011
_chemical_formula_iupac '[Co (S O4) (C6 H7 N)2 (H2 O)2]'
_chemical_formula_moiety 'C12 H18 Co N2 O6 S'
_chemical_formula_sum 'C12 H18 Co N2 O6 S'
_chemical_formula_weight 377.27
_chemical_melting_point 373
_chemical_name_systematic
;
<i>catena</i>-Poly[[diaquabis(3-methylpyridine-\k<i>N</i>)cobalt(II)]-
\m-sulfato-\k^2^<i>O</i>:<i>O</i>']
;
_space_group_IT_number 60
_symmetry_cell_setting orthorhombic
_symmetry_space_group_name_Hall '-P 2n 2ab'
_symmetry_space_group_name_H-M 'P b c n'
_atom_sites_solution_hydrogens geom
_atom_sites_solution_primary direct
_atom_sites_solution_secondary difmap
_audit_creation_method SHELXL-97
_cell_angle_alpha 90.00
_cell_angle_beta 90.00
_cell_angle_gamma 90.00
_cell_formula_units_Z 4
_cell_length_a 15.132(2)
_cell_length_b 16.687(2)
_cell_length_c 6.4503(9)
_cell_measurement_reflns_used 5623
_cell_measurement_temperature 100(2)
_cell_measurement_theta_max 30.46
_cell_measurement_theta_min 2.44
_cell_volume 1628.8(4)
_computing_cell_refinement 'SAINT-Plus (Bruker, 2003)'
_computing_data_collection 'SMART (Bruker, 2002)'
_computing_data_reduction 'SAINT-Plus (Bruker, 2003)'
_computing_molecular_graphics 'Mercury (Macrae <i>et al.</i>, 2008)'
_computing_publication_material 'publCIF (Westrip, 2010)'
_computing_structure_refinement 'SHELXTL (Sheldrick, 2008)'
_computing_structure_solution 'SHELXTL (Sheldrick, 2008)'
_diffrn_ambient_temperature 100(2)
_diffrn_measured_fraction_theta_full 0.999
_diffrn_measured_fraction_theta_max 0.999
_diffrn_measurement_device_type 'Bruker SMART APEX CCD'
_diffrn_measurement_method '\w scans'
_diffrn_radiation_monochromator graphite
_diffrn_radiation_source 'fine-focus sealed tube'
_diffrn_radiation_type MoK\a
_diffrn_radiation_wavelength 0.71073
_diffrn_reflns_av_R_equivalents 0.0341
_diffrn_reflns_av_sigmaI/netI 0.0199
_diffrn_reflns_limit_h_max 19
_diffrn_reflns_limit_h_min -20
_diffrn_reflns_limit_k_max 22
_diffrn_reflns_limit_k_min -22
_diffrn_reflns_limit_l_max 8
_diffrn_reflns_limit_l_min -8
_diffrn_reflns_number 15656
_diffrn_reflns_theta_full 28.27
_diffrn_reflns_theta_max 28.27
_diffrn_reflns_theta_min 1.82
_diffrn_standards_number 0
_exptl_absorpt_coefficient_mu 1.210
_exptl_absorpt_correction_T_max 0.865
_exptl_absorpt_correction_T_min 0.786
_exptl_absorpt_correction_type multi-scan
_exptl_absorpt_process_details '(SADABS in SAINT-Plus; Bruker, 2003)'
_exptl_crystal_colour red
_exptl_crystal_density_diffrn 1.539
_exptl_crystal_density_method 'not measured'
_exptl_crystal_description needle
_exptl_crystal_F_000 780
_exptl_crystal_size_max 0.60
_exptl_crystal_size_mid 0.12
_exptl_crystal_size_min 0.12
_refine_diff_density_max 0.570
_refine_diff_density_min -0.318
_refine_ls_extinction_method none
_refine_ls_goodness_of_fit_ref 1.081
_refine_ls_hydrogen_treatment mixed
_refine_ls_matrix_type full
_refine_ls_number_parameters 108
_refine_ls_number_reflns 2028
_refine_ls_number_restraints 2
_refine_ls_restrained_S_all 1.081
_refine_ls_R_factor_all 0.0291
_refine_ls_R_factor_gt 0.0269
_refine_ls_shift/su_max 0.001
_refine_ls_shift/su_mean 0.000
_refine_ls_structure_factor_coef Fsqd
_refine_ls_weighting_details 'calc w=1/[\s^2^(Fo^2^)+(0.0404P)^2^+0.7529P] where P=(Fo^2^+2Fc^2^)/3'
_refine_ls_weighting_scheme calc
_refine_ls_wR_factor_gt 0.0730
_refine_ls_wR_factor_ref 0.0749
_reflns_number_gt 1892
_reflns_number_total 2028
_reflns_threshold_expression I>2\s(I)
_cod_data_source_file fi2108.cif
_cod_data_source_block I
_cod_original_cell_volume 1628.7(4)
_cod_database_code 2231077
_cod_database_fobs_code 2231077

loop_
_symmetry_equiv_pos_as_xyz
'x, y, z'
'-x+1/2, -y+1/2, z+1/2'
'-x, y, -z+1/2'
'x+1/2, -y+1/2, -z'
'-x, -y, -z'
'x-1/2, y-1/2, -z-1/2'
'x, -y, z-1/2'
'-x-1/2, y-1/2, z'

loop_
_atom_site_type_symbol
_atom_site_label
_atom_site_fract_x
_atom_site_fract_y
_atom_site_fract_z
_atom_site_U_iso_or_equiv
_atom_site_adp_type
_atom_site_calc_flag
_atom_site_refinement_flags
_atom_site_occupancy
_atom_site_symmetry_multiplicity
C C1 0.59471(10) 0.18494(8) 0.0429(2) 0.0210(3) Uani d . 1 1
H H1 0.5466 0.1895 -0.0509 0.025 Uiso calc R 1 1
C C2 0.65854(10) 0.12686(8) 0.0035(2) 0.0236(3) Uani d . 1 1
C C3 0.72901(10) 0.12145(9) 0.1412(3) 0.0250(3) Uani d . 1 1
H H3 0.7745 0.0832 0.1193 0.030 Uiso calc R 1 1
C C4 0.73227(10) 0.17218(9) 0.3100(3) 0.0268(3) Uani d . 1 1
H H4 0.7800 0.1691 0.4054 0.032 Uiso calc R 1 1
C C5 0.66527(9) 0.22760(9) 0.3387(2) 0.0224(3) Uani d . 1 1
H H5 0.6675 0.2617 0.4564 0.027 Uiso calc R 1 1
C C6 0.65160(13) 0.07315(11) -0.1835(3) 0.0384(4) Uani d . 1 1
H H6A 0.6325 0.0196 -0.1399 0.058 Uiso calc R 1 1
H H6B 0.7094 0.0694 -0.2513 0.058 Uiso calc R 1 1
H H6C 0.6084 0.0955 -0.2808 0.058 Uiso calc R 1 1
Co Co1 0.5000 0.325574(15) 0.2500 0.01344(10) Uani d S 1 2
N N1 0.59730(8) 0.23485(7) 0.20607(18) 0.0175(2) Uani d . 1 1
O O1 0.59964(7) 0.41307(6) 0.21413(16) 0.0177(2) Uani d D 1 1
H H1A 0.5893(14) 0.4584(10) 0.263(3) 0.027 Uiso d D 1 1
H H1B 0.6013(12) 0.4199(11) 0.088(2) 0.027 Uiso d D 1 1
O O2 0.52369(7) 0.32565(5) 0.57274(15) 0.0183(2) Uani d . 1 1
O O3 0.42370(6) 0.42849(6) 0.69346(15) 0.0181(2) Uani d . 1 1
S S1 0.5000 0.37749(3) 0.7500 0.01309(12) Uani d S 1 2

loop_
_atom_site_aniso_label
_atom_site_aniso_U_11
_atom_site_aniso_U_22
_atom_site_aniso_U_33
_atom_site_aniso_U_12
_atom_site_aniso_U_13
_atom_site_aniso_U_23
C1 0.0248(7) 0.0188(6) 0.0192(6) 0.0005(5) -0.0001(5) -0.0020(5)
C2 0.0287(7) 0.0185(6) 0.0234(7) 0.0004(5) 0.0057(6) -0.0018(5)
C3 0.0221(7) 0.0199(7) 0.0329(8) 0.0042(5) 0.0066(6) 0.0021(6)
C4 0.0212(7) 0.0271(8) 0.0320(8) 0.0017(6) -0.0033(6) 0.0009(6)
C5 0.0222(7) 0.0236(7) 0.0215(7) -0.0002(5) -0.0025(5) -0.0027(5)
C6 0.0487(10) 0.0320(9) 0.0346(9) 0.0125(8) 0.0008(8) -0.0145(8)
Co1 0.01657(15) 0.01387(15) 0.00988(14) 0.000 0.00000(8) 0.000
N1 0.0185(6) 0.0168(5) 0.0173(5) 0.0001(4) 0.0008(4) -0.0007(4)
O1 0.0224(5) 0.0159(5) 0.0148(5) -0.0010(4) -0.0002(4) -0.0017(4)
O2 0.0258(5) 0.0187(5) 0.0105(5) 0.0047(4) 0.0004(4) -0.0012(3)
O3 0.0200(5) 0.0184(5) 0.0159(4) 0.0032(4) -0.0009(4) -0.0012(4)
S1 0.0168(2) 0.0135(2) 0.0090(2) 0.000 0.00065(14) 0.000

loop_
_atom_type_symbol
_atom_type_description
_atom_type_scat_dispersion_real
_atom_type_scat_dispersion_imag
_atom_type_scat_source
C C 0.0033 0.0016 'International Tables Vol C Tables 4.2.6.8 and 6.1.1.4'
H H 0.0000 0.0000 'International Tables Vol C Tables 4.2.6.8 and 6.1.1.4'
N N 0.0061 0.0033 'International Tables Vol C Tables 4.2.6.8 and 6.1.1.4'
O O 0.0106 0.0060 'International Tables Vol C Tables 4.2.6.8 and 6.1.1.4'
S S 0.1246 0.1234 'International Tables Vol C Tables 4.2.6.8 and 6.1.1.4'
Co Co 0.3494 0.9721 'International Tables Vol C Tables 4.2.6.8 and 6.1.1.4'

loop_
_geom_angle_atom_site_label_1
_geom_angle_atom_site_label_2
_geom_angle_atom_site_label_3
_geom_angle_site_symmetry_1
_geom_angle_site_symmetry_3
_geom_angle
N1 C1 C2 . . 123.71(14)
N1 C1 H1 . . 118.1
C2 C1 H1 . . 118.1
C3 C2 C1 . . 117.41(13)
C3 C2 C6 . . 121.76(14)
C1 C2 C6 . . 120.82(14)
C4 C3 C2 . . 119.45(13)
C4 C3 H3 . . 120.3
C2 C3 H3 . . 120.3
C3 C4 C5 . . 119.27(15)
C3 C4 H4 . . 120.4
C5 C4 H4 . . 120.4
N1 C5 C4 . . 122.40(14)
N1 C5 H5 . . 118.8
C4 C5 H5 . . 118.8
C2 C6 H6A . . 109.5
C2 C6 H6B . . 109.5
H6A C6 H6B . . 109.5
C2 C6 H6C . . 109.5
H6A C6 H6C . . 109.5
H6B C6 H6C . . 109.5
O1 Co1 O1 . 3_655 92.51(6)
O1 Co1 O2 . 3_655 90.73(4)
O1 Co1 O2 3_655 3_655 89.22(4)
O1 Co1 O2 . . 89.22(4)
O1 Co1 O2 3_655 . 90.73(4)
O2 Co1 O2 3_655 . 179.93(5)
O1 Co1 N1 . . 89.05(5)
O1 Co1 N1 3_655 . 177.82(4)
O2 Co1 N1 3_655 . 89.23(4)
O2 Co1 N1 . . 90.82(4)
O1 Co1 N1 . 3_655 177.82(4)
O1 Co1 N1 3_655 3_655 89.05(5)
O2 Co1 N1 3_655 3_655 90.82(4)
O2 Co1 N1 . 3_655 89.23(4)
N1 Co1 N1 . 3_655 89.44(6)
C1 N1 C5 . . 117.75(12)
C1 N1 Co1 . . 121.65(10)
C5 N1 Co1 . . 120.56(9)
Co1 O1 H1A . . 116.7(15)
Co1 O1 H1B . . 103.1(13)
H1A O1 H1B . . 104.9(17)
S1 O2 Co1 . . 136.19(6)
O2 S1 O2 . 3_656 108.35(8)
O2 S1 O3 . 3_656 109.76(6)
O2 S1 O3 3_656 3_656 109.58(5)
O2 S1 O3 . . 109.58(5)
O2 S1 O3 3_656 . 109.76(6)
O3 S1 O3 3_656 . 109.79(8)

loop_
_geom_bond_atom_site_label_1
_geom_bond_atom_site_label_2
_geom_bond_site_symmetry_2
_geom_bond_distance
C1 N1 . 1.3427(18)
C1 C2 . 1.392(2)
C1 H1 . 0.9500
C2 C3 . 1.391(2)
C2 C6 . 1.506(2)
C3 C4 . 1.380(2)
C3 H3 . 0.9500
C4 C5 . 1.385(2)
C4 H4 . 0.9500
C5 N1 . 1.3431(19)
C5 H5 . 0.9500
C6 H6A . 0.9800
C6 H6B . 0.9800
C6 H6C . 0.9800
Co1 O1 . 2.1115(10)
Co1 O1 3_655 2.1115(10)
Co1 O2 3_655 2.1124(10)
Co1 O2 . 2.1124(10)
Co1 N1 . 2.1308(12)
Co1 N1 3_655 2.1308(12)
O1 H1A . 0.835(15)
O1 H1B . 0.820(15)
O2 S1 . 1.4779(10)
O3 S1 . 1.4799(10)
S1 O2 3_656 1.4779(10)
S1 O3 3_656 1.4799(10)

loop_
_geom_hbond_atom_site_label_D
_geom_hbond_atom_site_label_H
_geom_hbond_atom_site_label_A
_geom_hbond_site_symmetry_A
_geom_hbond_distance_DH
_geom_hbond_distance_HA
_geom_hbond_distance_DA
_geom_hbond_angle_DHA
O1 H1B O3 3_655 0.820(15) 1.862(15) 2.6652(15) 166.0(18)
O1 H1A O3 5_666 0.835(15) 1.918(16) 2.7331(14) 164.8(18)

loop_
_geom_torsion_atom_site_label_1
_geom_torsion_atom_site_label_2
_geom_torsion_atom_site_label_3
_geom_torsion_atom_site_label_4
_geom_torsion_site_symmetry_1
_geom_torsion_site_symmetry_4
_geom_torsion
N1 C1 C2 C3 . . -0.6(2)
N1 C1 C2 C6 . . -179.69(15)
C1 C2 C3 C4 . . 0.8(2)
C6 C2 C3 C4 . . 179.90(15)
C2 C3 C4 C5 . . -0.1(2)
C3 C4 C5 N1 . . -1.0(2)
C2 C1 N1 C5 . . -0.4(2)
C2 C1 N1 Co1 . . 177.45(11)
C4 C5 N1 C1 . . 1.2(2)
C4 C5 N1 Co1 . . -176.65(11)
O1 Co1 N1 C1 . . -115.96(11)
O2 Co1 N1 C1 3_655 . -25.22(11)
O2 Co1 N1 C1 . . 154.83(11)
N1 Co1 N1 C1 3_655 . 65.61(10)
O1 Co1 N1 C5 . . 61.84(11)
O2 Co1 N1 C5 3_655 . 152.59(11)
O2 Co1 N1 C5 . . -27.36(11)
N1 Co1 N1 C5 3_655 . -116.59(12)
O1 Co1 O2 S1 . . 78.59(9)
O1 Co1 O2 S1 3_655 . -13.91(9)
N1 Co1 O2 S1 . . 167.62(9)
N1 Co1 O2 S1 3_655 . -102.95(10)
Co1 O2 S1 O2 . 3_656 138.72(11)
Co1 O2 S1 O3 . 3_656 -101.66(9)
Co1 O2 S1 O3 . . 18.98(11)
